data_7206667
loop_
_publ_author_name
'Abourahma, Heba'
'Cocuzza, Devon S.'
'Melendez, Jesus'
'Urban, Jennifer M.'

_publ_section_title
;
 Pyrazinamide cocrystals and the search for polymorphs
;
_journal_issue 21
_journal_name_full CrystEngComm
_journal_page_first 6442
_journal_paper_doi 10.1039/c1ce05598d
_journal_volume 13
_journal_year 2011
_chemical_formula_moiety 'C7 H7 N O2, C5 H5 N3 O'
_chemical_formula_sum 'C12 H12 N4 O3'
_chemical_formula_weight 260.26
_chemical_melting_point 129.9(5)
_chemical_name_common 'Anthranilic acid Pyrazinamide'
_chemical_name_systematic '2-Aminobenzoic acid Pyrazinecarboxamide'
_space_group_crystal_system triclinic
_space_group_IT_number 2
_space_group_name_Hall '-P 1'
_space_group_name_H-M_alt 'P -1'
_symmetry_space_group_name_Hall '-P 1'
_symmetry_space_group_name_H-M 'P -1'
_atom_sites_solution_hydrogens geom
_atom_sites_solution_primary direct
_atom_sites_solution_secondary difmap
_audit_creation_method 'APEX2 v2010.1-2'
_cell_angle_alpha 77.826(2)
_cell_angle_beta 84.096(2)
_cell_angle_gamma 63.018(2)
_cell_formula_units_Z 2
_cell_length_a 7.2482(10)
_cell_length_b 7.5827(10)
_cell_length_c 12.2794(16)
_cell_measurement_reflns_used 106
_cell_measurement_temperature 100.(2)
_cell_measurement_theta_max 28.3384
_cell_measurement_theta_min 3.1585
_cell_volume 587.88(14)
_computing_cell_refinement 'APEX2 v2010.1-2 (Bruker AXS)'
_computing_data_collection 'Bruker Instrument Service v2010, 1, 0, 0'
_computing_data_reduction 'SAINT V7.68A (Bruker AXS, 2009)'
_computing_publication_material 'APEX2 v2010.1-2 (Bruker AXS)'
_computing_structure_refinement 'SHELXL-97 (Sheldrick, 2008)'
_computing_structure_solution 'SHELXS-97 (Sheldrick, 2008)'
_diffrn_ambient_temperature 100.(2)
_diffrn_detector_area_resol_mean 8.3333
_diffrn_measured_fraction_theta_full 0.999
_diffrn_measured_fraction_theta_max 0.910
_diffrn_measurement_device_type 'Bruker APEX II CCD'
_diffrn_measurement_method '\w and \f'
_diffrn_radiation_monochromator graphite
_diffrn_radiation_source 'fine-focus sealed tube'
_diffrn_radiation_type 'Mo K\a'
_diffrn_radiation_wavelength 0.71073
_diffrn_reflns_av_R_equivalents 0.0307
_diffrn_reflns_av_sigmaI/netI 0.0450
_diffrn_reflns_limit_h_max 9
_diffrn_reflns_limit_h_min -9
_diffrn_reflns_limit_k_max 10
_diffrn_reflns_limit_k_min -10
_diffrn_reflns_limit_l_max 15
_diffrn_reflns_limit_l_min -15
_diffrn_reflns_number 6960
_diffrn_reflns_theta_full 25.00
_diffrn_reflns_theta_max 28.60
_diffrn_reflns_theta_min 3.07
_exptl_absorpt_coefficient_mu 0.110
_exptl_absorpt_correction_T_max 0.99
_exptl_absorpt_correction_T_min 0.92
_exptl_absorpt_correction_type numerical
_exptl_absorpt_process_details 'SADABS V2008/1 (Bruker AXS)'
_exptl_crystal_colour colorless
_exptl_crystal_density_diffrn 1.482
_exptl_crystal_density_method 'not measured'
_exptl_crystal_description Needle
_exptl_crystal_F_000 272.0
_exptl_crystal_size_max 0.19
_exptl_crystal_size_mid 0.12
_exptl_crystal_size_min 0.08
_refine_diff_density_max 0.341
_refine_diff_density_min -0.275
_refine_ls_extinction_method none
_refine_ls_goodness_of_fit_ref 1.018
_refine_ls_hydrogen_treatment constr
_refine_ls_matrix_type full
_refine_ls_number_parameters 173
_refine_ls_number_reflns 2742
_refine_ls_number_restraints 6
_refine_ls_restrained_S_all 1.031
_refine_ls_R_factor_all 0.0877
_refine_ls_R_factor_gt 0.0471
_refine_ls_shift/su_max 0.000
_refine_ls_shift/su_mean 0.000
_refine_ls_structure_factor_coef Fsqd
_refine_ls_weighting_details 'calc w=1/[\s^2^(Fo^2^)+(0.0657P)^2^+0.0521P] where P=(Fo^2^+2Fc^2^)/3'
_refine_ls_weighting_scheme calc
_refine_ls_wR_factor_gt 0.1132
_refine_ls_wR_factor_ref 0.1338
_reflns_number_gt 1742
_reflns_number_total 2742
_reflns_threshold_expression >2sigma(I)
_cod_data_source_file c1ce05598d.txt
_cod_data_source_block I
_cod_depositor_comments
;
The following automatic conversions were performed:

'_chemical_melting_point' value '129.4-130.5' was changed to
'129.9(5)' - the average value was taken and precision was estimated.

Automatic conversion script
Id: cif_fix_values 1715 2011-07-08 13:25:40Z adriana 
;
_cod_database_code 7206667

loop_
_space_group_symop_operation_xyz
'x, y, z'
'-x, -y, -z'

loop_
_atom_site_type_symbol
_atom_site_label
_atom_site_fract_x
_atom_site_fract_y
_atom_site_fract_z
_atom_site_U_iso_or_equiv
_atom_site_adp_type
_atom_site_calc_flag
_atom_site_refinement_flags
_atom_site_occupancy
O O1 0.96574(19) -0.02055(18) 0.65313(10) 0.0199(3) Uani d . 1
O O2 0.2816(2) 0.23647(19) 0.51856(10) 0.0232(3) Uani d . 1
H H1 0.3656 0.1718 0.4725 0.035 Uiso calc R 1
O O3 0.47472(19) -0.04211(18) 0.63764(10) 0.0181(3) Uani d . 1
N N1 0.5274(2) 0.4473(2) 0.66892(12) 0.0146(3) Uani d . 1
N N2 0.7793(2) 0.2314(2) 0.51489(12) 0.0210(4) Uani d D 1
H H2A 0.8578 0.1692 0.4622 0.025 Uiso calc RD 1
H H2B 0.6734 0.3505 0.4971 0.025 Uiso calc RD 1
N N3 0.5893(2) 0.2778(2) 0.89685(12) 0.0186(4) Uani d . 1
N N4 0.3782(2) -0.0525(2) 0.85782(13) 0.0235(4) Uani d D 1
H H3A 0.3913 -0.1051 0.9293 0.028 Uiso calc RD 1
H H3B 0.4595 -0.124 0.809 0.028 Uiso calc RD 1
C C1 0.4415(3) 0.4621(3) 0.86016(15) 0.0174(4) Uani d . 1
H H4 0.3548 0.539 0.9132 0.021 Uiso calc R 1
C C2 0.4091(3) 0.5467(3) 0.74742(15) 0.0161(4) Uani d . 1
H H5A 0.3003 0.6781 0.7259 0.019 Uiso calc R 1
C C3 0.6786(3) 0.2641(3) 0.70530(14) 0.0146(4) Uani d . 1
C C4 0.8206(3) 0.1456(3) 0.62111(14) 0.0144(4) Uani d . 1
C C5 0.7091(3) 0.1794(3) 0.81762(15) 0.0175(4) Uani d . 1
H H6 0.8178 0.048 0.8391 0.021 Uiso calc R 1
C C6 0.3308(3) 0.1294(3) 0.62058(14) 0.0153(4) Uani d . 1
C C7 0.2022(3) 0.2346(3) 0.70911(14) 0.0144(4) Uani d . 1
C C8 0.0502(3) 0.4339(3) 0.67997(15) 0.0165(4) Uani d . 1
H H7 0.0316 0.4966 0.6036 0.02 Uiso calc R 1
C C9 -0.0729(3) 0.5415(3) 0.75934(15) 0.0188(4) Uani d . 1
H H8 -0.1748 0.6766 0.7384 0.023 Uiso calc R 1
C C10 -0.0444(3) 0.4469(3) 0.87109(15) 0.0196(4) Uani d . 1
H H9 -0.1284 0.5188 0.9266 0.024 Uiso calc R 1
C C11 0.2324(3) 0.1391(3) 0.82273(14) 0.0158(4) Uani d . 1
C C12 0.1031(3) 0.2519(3) 0.90218(15) 0.0192(4) Uani d . 1
H H10 0.1185 0.1915 0.9789 0.023 Uiso calc R 1

loop_
_atom_site_aniso_label
_atom_site_aniso_U_11
_atom_site_aniso_U_22
_atom_site_aniso_U_33
_atom_site_aniso_U_12
_atom_site_aniso_U_13
_atom_site_aniso_U_23
O1 0.0198(7) 0.0159(7) 0.0174(7) -0.0023(6) 0.0000(5) -0.0034(5)
O2 0.0225(8) 0.0217(7) 0.0123(7) 0.0007(6) 0.0027(5) -0.0030(5)
O3 0.0186(7) 0.0155(7) 0.0142(6) -0.0027(6) 0.0001(5) -0.0021(5)
N1 0.0141(8) 0.0141(8) 0.0156(8) -0.0058(6) 0.0000(6) -0.0038(6)
N2 0.0200(9) 0.0169(8) 0.0147(8) 0.0017(7) 0.0016(6) -0.0037(6)
N3 0.0194(8) 0.0196(8) 0.0163(8) -0.0084(7) 0.0009(6) -0.0034(6)
N4 0.0320(10) 0.0168(8) 0.0127(8) -0.0032(7) 0.0017(7) -0.0032(6)
C1 0.0163(10) 0.0205(10) 0.0174(9) -0.0089(8) 0.0031(7) -0.0073(8)
C2 0.0156(9) 0.0138(9) 0.0191(9) -0.0065(8) 0.0000(7) -0.0038(7)
C3 0.0144(9) 0.0142(9) 0.0154(9) -0.0065(8) 0.0004(7) -0.0035(7)
C4 0.0139(9) 0.0134(9) 0.0157(9) -0.0053(8) -0.0005(7) -0.0040(7)
C5 0.0172(10) 0.0174(9) 0.0169(9) -0.0070(8) -0.0004(7) -0.0025(7)
C6 0.0150(9) 0.0171(9) 0.0135(9) -0.0069(8) -0.0003(7) -0.0027(7)
C7 0.0145(9) 0.0178(9) 0.0132(9) -0.0088(8) 0.0015(7) -0.0046(7)
C8 0.0165(9) 0.0166(9) 0.0160(9) -0.0077(8) -0.0007(7) -0.0013(7)
C9 0.0144(9) 0.0167(9) 0.0238(10) -0.0050(8) -0.0007(7) -0.0053(8)
C10 0.0194(10) 0.0246(10) 0.0186(9) -0.0112(9) 0.0050(8) -0.0105(8)
C11 0.0183(9) 0.0154(9) 0.0149(9) -0.0083(8) -0.0012(7) -0.0025(7)
C12 0.0239(11) 0.0222(10) 0.0124(9) -0.0114(9) 0.0013(7) -0.0032(7)

loop_
_atom_type_symbol
_atom_type_description
_atom_type_scat_dispersion_real
_atom_type_scat_dispersion_imag
_atom_type_scat_source
C C 0.0033 0.0016 'International Tables Vol C Tables 4.2.6.8 and 6.1.1.4'
H H 0.0000 0.0000 'International Tables Vol C Tables 4.2.6.8 and 6.1.1.4'
N N 0.0061 0.0033 'International Tables Vol C Tables 4.2.6.8 and 6.1.1.4'
O O 0.0106 0.0060 'International Tables Vol C Tables 4.2.6.8 and 6.1.1.4'

loop_
_geom_angle_atom_site_label_1
_geom_angle_atom_site_label_2
_geom_angle_atom_site_label_3
_geom_angle
C6 O2 H1 109.5
C2 N1 C3 116.02(15)
C4 N2 H2A 120.0
C4 N2 H2B 120.0
H2A N2 H2B 120.0
C1 N3 C5 115.48(16)
C11 N4 H3A 120.0
C11 N4 H3B 120.0
H3A N4 H3B 120.0
N3 C1 C2 122.80(16)
N3 C1 H4 118.6
C2 C1 H4 118.6
N1 C2 C1 121.44(16)
N1 C2 H5A 119.3
C1 C2 H5A 119.3
N1 C3 C5 122.36(16)
N1 C3 C4 118.71(15)
C5 C3 C4 118.93(15)
O1 C4 N2 124.14(16)
O1 C4 C3 119.71(15)
N2 C4 C3 116.16(15)
N3 C5 C3 121.87(16)
N3 C5 H6 119.1
C3 C5 H6 119.1
O3 C6 O2 121.67(16)
O3 C6 C7 124.18(16)
O2 C6 C7 114.13(15)
C8 C7 C11 119.84(16)
C8 C7 C6 119.05(16)
C11 C7 C6 121.10(15)
C9 C8 C7 121.73(17)
C9 C8 H7 119.1
C7 C8 H7 119.1
C8 C9 C10 118.45(17)
C8 C9 H8 120.8
C10 C9 H8 120.8
C12 C10 C9 121.16(17)
C12 C10 H9 119.4
C9 C10 H9 119.4
N4 C11 C12 119.34(16)
N4 C11 C7 123.38(16)
C12 C11 C7 117.28(16)
C10 C12 C11 121.54(17)
C10 C12 H10 119.2
C11 C12 H10 119.2

loop_
_geom_bond_atom_site_label_1
_geom_bond_atom_site_label_2
_geom_bond_distance
O1 C4 1.234(2)
O2 C6 1.325(2)
O2 H1 0.84
O3 C6 1.234(2)
N1 C2 1.335(2)
N1 C3 1.337(2)
N2 C4 1.327(2)
N2 H2A 0.88
N2 H2B 0.88
N3 C1 1.334(2)
N3 C5 1.342(2)
N4 C11 1.360(2)
N4 H3A 0.88
N4 H3B 0.88
C1 C2 1.392(2)
C1 H4 0.95
C2 H5A 0.95
C3 C5 1.387(2)
C3 C4 1.506(2)
C5 H6 0.95
C6 C7 1.473(2)
C7 C8 1.403(2)
C7 C11 1.418(2)
C8 C9 1.381(2)
C8 H7 0.95
C9 C10 1.396(3)
C9 H8 0.95
C10 C12 1.373(3)
C10 H9 0.95
C11 C12 1.414(2)
C12 H10 0.95
